data_1506351
loop_
_publ_author_name
'Belicchi-Ferrari, Marisa'
'Bisceglie, Franco'
'Casoli, Claudio'
'Durot, St\'ephanie'
'Morgenstern-Badarau, Ir\`ene'
'Pelosi, Giorgio'
'Pilotti, Elisabetta'
'Pinelli, Silvana'
'Tarasconi, Pieralberto'

_publ_section_title
;
 Copper(II) and cobalt(III) pyridoxal thiosemicarbazone complexes with
 nitroprusside as counterion: syntheses, electronic properties, and
 antileukemic activity.
;
_journal_issue 5
_journal_name_full 'Journal of medicinal chemistry'
_journal_page_first 1671
_journal_page_last 1675
_journal_paper_doi 10.1021/jm049529n
_journal_volume 48
_journal_year 2005
_chemical_formula_sum 'C41 H60 Co2 Fe N22 O17 S4'
_chemical_formula_weight 1435.02
_chemical_name_systematic ' bis-[di(pyridoxalthiosemicarbazonato)cobalt(III)]nitroprusside octahydrate'
_space_group_IT_number 2
_symmetry_cell_setting triclinic
_symmetry_space_group_name_Hall '-P 1'
_symmetry_space_group_name_H-M 'P -1'
_cell_angle_alpha 84.40(1)
_cell_angle_beta 76.78(1)
_cell_angle_gamma 77.22(1)
_cell_formula_units_Z 1.00
_cell_length_a 15.278(3)
_cell_length_b 13.533(3)
_cell_length_c 7.977(1)
_cell_volume 1563.9(5)
_diffrn_radiation_type MoKalpha
_diffrn_radiation_wavelength 0.71069
_exptl_absorpt_coefficient_mu 0.9675
_exptl_crystal_colour red-brown
_exptl_crystal_density_diffrn 1.5237
_exptl_crystal_description ' prism'
_exptl_crystal_F_000 740.0
_refine_ls_goodness_of_fit_all 0.758
_refine_ls_number_parameters 394
_refine_ls_number_reflns 5490
_refine_ls_R_factor_all 0.0611
_refine_ls_wR_factor_all 0.1970
_cod_data_source_file jm049529nsi20040616_115222.cif
_cod_data_source_block (6)
_cod_original_sg_symbol_H-M ' P-1 '
_cod_original_formula_sum 'C41 H60 N22 O17 S4 Fe1 Co2 '
_cod_database_code 1506351

loop_
_symmetry_equiv_pos_as_xyz
x,y,z
-x,-y,-z

loop_
_atom_site_label
_atom_site_fract_x
_atom_site_fract_y
_atom_site_fract_z
_atom_site_U_iso_or_equiv
_atom_site_adp_type
_atom_site_type_symbol
_atom_site_calc_flag
Co1 0.28690(9) 0.28580(9) -0.1509(2) 0.0330(6) Uani Co .
Fe1 0.00000(0) 0.00000(0) 0.00000(0) 0.0823(14) Uani Fe calc
S1 0.1604(2) 0.2320(2) -0.0258(4) 0.0393(10) Uani S .
S1A 0.3374(2) 0.2684(2) 0.0922(3) 0.0387(11) Uani S .
O1 0.3970(4) 0.3349(4) -0.2729(8) 0.0359(27) Uani O .
O1A 0.2482(4) 0.3023(4) -0.3746(8) 0.0353(25) Uani O .
O2 0.2570(8) 0.7265(7) -0.1395(16) 0.1479(72) Uani O .
O2A 0.3873(7) -0.0844(6) -0.5607(12) 0.0945(47) Uani O .
N1 0.0012(5) 0.3611(6) 0.0415(12) 0.0704(50) Uani N .
N1A 0.4631(6) 0.1104(6) 0.1530(11) 0.0711(49) Uani N .
N2 0.1224(5) 0.4363(5) -0.0468(11) 0.0403(34) Uani N .
N2A 0.4138(5) 0.1015(5) -0.0930(11) 0.0470(38) Uani N .
N3 0.2175(5) 0.4193(5) -0.1001(10) 0.0320(33) Uani N .
N3A 0.3513(5) 0.1492(5) -0.1905(10) 0.0327(32) Uani N .
N4 0.5324(6) 0.5138(6) -0.2614(10) 0.0472(38) Uani N .
N4A 0.1376(6) 0.1681(7) -0.5931(11) 0.0572(42) Uani N .
N5 -0.0060(8) 0.1766(8) -0.2457(16) 0.0960(63) Uani N .
N6 -0.0319(7) 0.1501(8) 0.2882(14) 0.0793(55) Uani N .
N7 -0.2087(7) 0.0470(8) 0.0255(15) 0.0855(59) Uani N .
C1 0.0907(6) 0.3515(7) -0.0096(13) 0.0348(41) Uani C .
C1A 0.4082(6) 0.1536(7) 0.0445(14) 0.0422(41) Uani C .
C2 0.2554(7) 0.4984(7) -0.1091(13) 0.0422(45) Uani C .
C2A 0.3408(6) 0.0936(7) -0.3055(13) 0.0398(43) Uani C .
C3 0.3504(6) 0.5007(7) -0.1605(12) 0.0332(42) Uani C .
C3A 0.2747(7) 0.1224(7) -0.4115(13) 0.0430(44) Uani C .
C4 0.3798(8) 0.5913(7) -0.1350(14) 0.0497(52) Uani C .
C4A 0.2495(8) 0.0468(7) -0.4913(14) 0.0542(52) Uani C .
C5 0.4704(8) 0.5925(8) -0.1851(15) 0.0568(57) Uani C .
C5A 0.1803(9) 0.0715(8) -0.5798(15) 0.0682(62) Uani C .
C6 0.5099(7) 0.4278(7) -0.2896(12) 0.0361(42) Uani C .
C6A 0.1578(6) 0.2479(8) -0.5284(13) 0.0409(44) Uani C .
C7 0.4162(7) 0.4189(7) -0.2395(12) 0.0367(43) Uani C .
C7A 0.2294(6) 0.2242(7) -0.4357(12) 0.0370(46) Uani C .
C8 0.5845(6) 0.3446(8) -0.3700(14) 0.0579(48) Uani C .
C8A 0.1025(7) 0.3515(8) -0.5501(15) 0.0652(57) Uani C .
C9 0.3146(9) 0.6798(9) -0.0323(21) 0.1053(86) Uani C .
C9A 0.2945(8) -0.0664(8) -0.4705(17) 0.0758(65) Uani C .
C10 0.0013(8) 0.1095(8) -0.1575(16) 0.0519(55) Uani C .
C11 -0.0192(8) 0.0927(9) 0.1827(17) 0.0649(57) Uani C .
C12 -0.1319(9) 0.0249(9) 0.0193(16) 0.0629(60) Uani C .
O1W 0.4765(5) 0.2139(5) 0.4346(9) 0.0628(36) Uani O .
O2W 0.7125(5) 0.5250(5) -0.4148(10) 0.0739(36) Uani O .
O3W 0.3621(7) -0.1073(8) -0.8842(12) 0.1266(60) Uani O .
O4W 0.8290(10) 0.3234(13) 0.4660(29) 0.329(14) Uani O .
H1A -0.03384(0) 0.42045(0) 0.04937(0) 0.0844(0) Uiso H calc
H1B -0.02239(0) 0.30798(0) 0.06696(0) 0.0844(0) Uiso H calc
H1A1 0.49908(0) 0.05241(0) 0.13198(0) 0.0853(0) Uiso H calc
H1A2 0.46216(0) 0.14084(0) 0.24332(0) 0.0853(0) Uiso H calc
H2A1 0.38958(0) -0.07037(0) -0.66377(0) 0.1418(0) Uiso H calc
H2B 0.23141(0) 0.68484(0) -0.16577(0) 0.2219(0) Uiso H calc
H2 0.21563(0) 0.55971(0) -0.07844(0) 0.0506(0) Uiso H calc
H2A 0.37932(0) 0.02999(0) -0.31985(0) 0.0478(0) Uiso H calc
H4 0.58894(0) 0.51911(0) -0.29333(0) 0.0567(0) Uiso H calc
H4A 0.09348(0) 0.18136(0) -0.64734(0) 0.0687(0) Uiso H calc
H5 0.49060(0) 0.64965(0) -0.16633(0) 0.0681(0) Uiso H calc
H5A 0.16316(0) 0.02157(0) -0.63006(0) 0.0819(0) Uiso H calc
H8A1 0.05824(0) 0.34918(0) -0.61721(0) 0.0978(0) Uiso H calc
H8A2 0.14223(0) 0.39577(0) -0.60829(0) 0.0978(0) Uiso H calc
H8A3 0.07115(0) 0.37639(0) -0.43902(0) 0.0978(0) Uiso H calc
H8A 0.64217(0) 0.36592(0) -0.39341(0) 0.0868(0) Uiso H calc
H8B 0.57213(0) 0.32866(0) -0.47590(0) 0.0868(0) Uiso H calc
H8C 0.58722(0) 0.28557(0) -0.29268(0) 0.0868(0) Uiso H calc
H9A 0.28003(0) 0.65471(0) 0.07479(0) 0.1264(0) Uiso H calc
H9B 0.34890(0) 0.72662(0) -0.00611(0) 0.1264(0) Uiso H calc
H9A1 0.29154(0) -0.08548(0) -0.34924(0) 0.0909(0) Uiso H calc
H9A2 0.26129(0) -0.10761(0) -0.51491(0) 0.0909(0) Uiso H calc

loop_
_atom_site_aniso_label
_atom_site_aniso_U_11
_atom_site_aniso_U_22
_atom_site_aniso_U_33
_atom_site_aniso_U_23
_atom_site_aniso_U_13
_atom_site_aniso_U_12
Co1 0.0334(8) 0.0243(7) 0.0437(10) -0.0095(7) -0.0131(7) -0.0023(6)
Fe1 0.0710(19) 0.0579(17) 0.1346(27) -0.0420(18) -0.0487(19) -0.0043(14)
S1 0.0368(16) 0.0279(14) 0.0534(20) -0.0054(13) -0.0106(14) -0.0046(12)
S1A 0.0443(17) 0.0296(14) 0.0436(19) -0.0136(13) -0.0166(14) 0.0024(12)
O1 0.0361(40) 0.0354(39) 0.0370(44) -0.0118(33) -0.0026(34) -0.0102(32)
O1A 0.0411(40) 0.0220(35) 0.0478(46) -0.0009(32) -0.0189(35) -0.0079(31)
O2 0.167(11) 0.078(8) 0.197(13) -0.052(8) -0.016(10) -0.025(7)
O2A 0.1312(85) 0.0622(56) 0.0898(74) -0.0358(51) -0.0396(65) 0.0117(58)
N1 0.0343(57) 0.0344(53) 0.1378(99) -0.0088(58) -0.0098(61) -0.0045(44)
N1A 0.0907(76) 0.0506(58) 0.0743(74) -0.0339(53) -0.0569(64) 0.0345(53)
N2 0.0205(46) 0.0271(46) 0.0700(67) -0.0055(44) -0.0068(44) 0.0004(37)
N2A 0.0517(57) 0.0302(46) 0.0657(67) -0.0124(46) -0.0412(52) 0.0121(41)
N3 0.0313(49) 0.0224(43) 0.0420(55) -0.0095(39) -0.0092(42) -0.0001(37)
N3A 0.0354(49) 0.0217(42) 0.0408(55) -0.0136(40) -0.0116(43) 0.0038(37)
N4 0.0463(57) 0.0527(59) 0.0498(62) 0.0052(49) -0.0153(49) -0.0231(50)
N4A 0.0671(68) 0.0633(67) 0.0640(70) -0.0059(57) -0.0466(55) -0.0260(58)
N5 0.122(10) 0.066(8) 0.116(11) 0.031(8) -0.053(9) -0.041(8)
N6 0.0790(78) 0.0803(81) 0.0935(95) -0.0209(69) -0.0331(69) -0.0251(64)
N7 0.073(8) 0.077(8) 0.111(10) -0.015(7) -0.020(8) -0.017(7)
C1 0.0209(56) 0.0301(57) 0.0498(72) -0.0089(51) -0.0006(51) -0.0017(46)
C1A 0.0441(66) 0.0375(60) 0.0521(77) -0.0151(55) -0.0289(59) 0.0017(50)
C2 0.0422(67) 0.0258(55) 0.0614(79) -0.0150(53) -0.0157(58) -0.0025(49)
C2A 0.0445(65) 0.0218(52) 0.0574(78) -0.0119(52) -0.0257(58) 0.0039(47)
C3 0.0285(58) 0.0279(55) 0.0511(71) -0.0042(51) -0.0154(53) -0.0141(46)
C3A 0.0577(73) 0.0371(62) 0.0464(73) -0.0083(54) -0.0311(60) -0.0114(54)
C4 0.0512(75) 0.0309(62) 0.0703(88) -0.0057(58) -0.0185(67) -0.0081(56)
C4A 0.0777(85) 0.0332(62) 0.0615(84) -0.0133(57) -0.0435(71) 0.0023(58)
C5 0.0626(87) 0.0367(68) 0.0805(96) -0.0096(64) -0.0266(74) -0.0153(63)
C5A 0.103(11) 0.036(7) 0.076(10) -0.019(7) -0.040(8) -0.008(7)
C6 0.0338(62) 0.0438(63) 0.0345(67) -0.0033(52) -0.0064(52) -0.0159(52)
C6A 0.0301(60) 0.0571(71) 0.0371(69) -0.0022(57) -0.0088(53) -0.0102(54)
C7 0.0463(68) 0.0392(63) 0.0291(64) -0.0026(51) -0.0170(54) -0.0081(54)
C7A 0.0382(63) 0.0428(65) 0.0350(65) 0.0020(53) -0.0127(53) -0.0154(52)
C8 0.0441(70) 0.0608(75) 0.0718(88) -0.0172(66) -0.0042(64) -0.0196(60)
C8A 0.0651(82) 0.0545(75) 0.0853(99) -0.0053(68) -0.0466(75) 0.0009(63)
C9 0.103(12) 0.048(8) 0.182(17) -0.001(10) -0.104(12) 0.021(8)
C9A 0.087(10) 0.051(8) 0.101(12) -0.036(8) -0.036(9) -0.009(8)
C10 0.0620(80) 0.0393(71) 0.0693(96) -0.0020(65) -0.0337(72) -0.0214(63)
C11 0.074(9) 0.051(8) 0.088(11) 0.004(7) -0.043(8) -0.029(7)
C12 0.0815(97) 0.0524(79) 0.0654(92) -0.0049(67) -0.0200(87) -0.0305(78)
O1W 0.0855(58) 0.0570(48) 0.0547(52) -0.0124(40) -0.0170(45) -0.0272(43)
O2W 0.0583(52) 0.0738(56) 0.0902(65) 0.0131(49) -0.0050(47) -0.0336(44)
O3W 0.1353(90) 0.1464(96) 0.1023(84) -0.0188(71) -0.0472(73) -0.0098(74)
O4W 0.164(14) 0.229(18) 0.504(32) -0.087(19) 0.127(16) -0.024(13)

loop_
_atom_type_symbol
_atom_type_number_in_cell
_atom_type_description
_atom_type_scat_dispersion_real
_atom_type_scat_dispersion_imag
_atom_type_scat_source
Co 1 'Cobalt      ' 0.3494 0.9721 'Int. Tab. C, 4.2.6.8, 6.1.1.4'
Fe 1 'Iron        ' 0.3463 0.8444 'Int. Tab. C, 4.2.6.8, 6.1.1.4'
'S ' 2 'Sulphur     ' 0.1246 0.1234 'Int. Tab. C, 4.2.6.8, 6.1.1.4'
'O ' 8 'Oxygen      ' 0.0106 0.0060 'Int. Tab. C, 4.2.6.8, 6.1.1.4'
'N ' 11 'Nitrogen    ' 0.0061 0.0033 'Int. Tab. C, 4.2.6.8, 6.1.1.4'
'C ' 21 'Carbon      ' 0.0033 0.0016 'Int. Tab. C, 4.2.6.8, 6.1.1.4'
'H ' 22 'Hydrogen    ' 0.0000 0.0000 'Int. Tab. C, 4.2.6.8, 6.1.1.4'

loop_
_geom_angle_atom_site_label_1
_geom_angle_atom_site_label_2
_geom_angle_atom_site_label_3
_geom_angle
_geom_angle_publ_flag
S1 Co1 S1A 92.9(1) no
S1 Co1 O1 177.1(2) no
S1 Co1 O1A 90.0(2) no
S1 Co1 N3 86.4(2) no
S1 Co1 N3A 90.4(2) no
S1A Co1 O1 90.0(2) no
S1A Co1 O1A 177.0(2) no
S1A Co1 N3 92.2(2) no
S1A Co1 N3A 86.6(2) no
O1 Co1 O1A 87.1(3) no
O1 Co1 N3 93.3(3) no
O1 Co1 N3A 89.9(3) no
O1A Co1 N3 88.7(3) no
O1A Co1 N3A 92.8(3) no
N3 Co1 N3A 176.6(3) no
C10 Fe1 C11 88.7(5) no
C10 Fe1 C12 87.3(5) no
C11 Fe1 C12 89.3(5) no
Co1 S1 C1 95.1(3) no
Co1 S1A C1A 94.1(4) no
Co1 O1 C7 123.4(6) no
Co1 O1A C7A 119.5(6) no
C9 O2 H2B 109(1) no
C9A O2A H2A1 109(1) no
C1 N1 H1A 120.0(9) no
C1 N1 H1B 120.0(9) no
H1A N1 H1B 120.0(9) no
C1A N1A H1A1 120.0(9) no
C1A N1A H1A2 120(1) no
H1A1 N1A H1A2 120.0(9) no
N3 N2 C1 113.1(8) no
N3A N2A C1A 111.8(8) no
Co1 N3 N2 120.3(5) no
Co1 N3 C2 123.2(6) no
N2 N3 C2 116.5(8) no
Co1 N3A N2A 120.6(5) no
Co1 N3A C2A 124.8(6) no
N2A N3A C2A 114.6(8) no
C5 N4 C6 122.9(9) no
C5 N4 H4 119(1) no
C6 N4 H4 119(1) no
C5A N4A C6A 125.8(9) no
C5A N4A H4A 117(1) no
C6A N4A H4A 117(1) no
S1 C1 N1 119.7(7) no
S1 C1 N2 123.4(7) no
N1 C1 N2 116.9(9) no
S1A C1A N1A 118.3(7) no
S1A C1A N2A 125.3(7) no
N1A C1A N2A 116.3(9) no
N3 C2 C3 127.2(9) no
N3 C2 H2 116.4(9) no
C3 C2 H2 116(1) no
N3A C2A C3A 125.2(9) no
N3A C2A H2A 117.4(9) no
C3A C2A H2A 117.4(9) no
C2 C3 C4 118.6(9) no
C2 C3 C7 122.3(9) no
C4 C3 C7 119.0(8) no
C2A C3A C4A 120(1) no
C2A C3A C7A 122.6(9) no
C4A C3A C7A 117.6(9) no
C3 C4 C5 118(1) no
C3 C4 C9 122.4(9) no
C5 C4 C9 119(1) no
C3A C4A C5A 121(1) no
C3A C4A C9A 121.2(9) no
C5A C4A C9A 118(1) no
N4 C5 C4 122(1) no
N4 C5 H5 119(1) no
C4 C5 H5 119(1) no
N4A C5A C4A 119(1) no
N4A C5A H5A 120(1) no
C4A C5A H5A 120(1) no
N4 C6 C7 118.9(9) no
N4 C6 C8 118.4(9) no
C7 C6 C8 122.8(9) no
N4A C6A C7A 116.2(9) no
N4A C6A C8A 119.5(9) no
C7A C6A C8A 124.2(9) no
O1 C7 C3 124.2(8) no
O1 C7 C6 116.9(9) no
C3 C7 C6 118.9(9) no
O1A C7A C3A 124.0(9) no
O1A C7A C6A 115.4(9) no
C3A C7A C6A 120.6(9) no
C6 C8 H8A 109.5(9) no
C6 C8 H8B 109.5(9) no
C6 C8 H8C 109.5(9) no
H8A C8 H8B 109(1) no
H8A C8 H8C 109(1) no
H8B C8 H8C 109(1) no
C6A C8A H8A1 109(1) no
C6A C8A H8A2 109.5(9) no
C6A C8A H8A3 109.5(9) no
H8A1 C8A H8A2 109(1) no
H8A1 C8A H8A3 109(1) no
H8A2 C8A H8A3 109(1) no
O2 C9 C4 105(1) no
O2 C9 H9A 111(1) no
O2 C9 H9B 111(1) no
C4 C9 H9A 111(1) no
C4 C9 H9B 111(1) no
H9A C9 H9B 109(1) no
O2A C9A C4A 110.2(9) no
O2A C9A H9A1 110(1) no
O2A C9A H9A2 110(1) no
C4A C9A H9A1 110(1) no
C4A C9A H9A2 109.6(9) no
H9A1 C9A H9A2 108(1) no
Fe1 C10 N5 174(1) no
Fe1 C11 N6 178(1) no
Fe1 C12 N7 175(1) no

loop_
_geom_bond_atom_site_label_1
_geom_bond_atom_site_label_2
_geom_bond_distance
_geom_bond_publ_flag
Co1 S1 2.204(3) no
Co1 S1A 2.220(3) no
Co1 O1 1.959(6) no
Co1 O1A 1.982(7) no
Co1 N3 1.911(7) no
Co1 N3A 1.911(7) no
Fe1 C10 1.85(1) no
Fe1 C11 1.94(1) no
Fe1 C12 1.94(1) no
S1 C1 1.727(8) no
S1A C1A 1.706(9) no
O1 C7 1.30(1) no
O1A C7A 1.32(1) no
O2 C9 1.38(2) no
O2 H2B 0.82(1) no
O2A C9A 1.41(1) no
O2A H2A1 0.820(9) no
N1 C1 1.32(1) no
N1 H1A 0.860(7) no
N1 H1B 0.860(9) no
N1A C1A 1.34(1) no
N1A H1A1 0.860(7) no
N1A H1A2 0.86(0) no
N2 N3 1.39(1) no
N2 C1 1.32(1) no
N2A N3A 1.38(1) no
N2A C1A 1.34(1) no
N3 C2 1.31(1) no
N3A C2A 1.30(1) no
N4 C5 1.35(1) no
N4 C6 1.34(1) no
N4 H4 0.860(9) no
N4A C5A 1.33(1) no
N4A C6A 1.36(1) no
N4A H4A 0.86(1) no
N5 C10 1.09(1) no
N6 C11 1.16(1) no
N7 C12 1.14(1) no
C2 C3 1.42(1) no
C2 H2 0.930(9) no
C2A C3A 1.43(1) no
C2A H2A 0.930(8) no
C3 C4 1.44(1) no
C3 C7 1.41(1) no
C3A C4A 1.42(1) no
C3A C7A 1.41(1) no
C4 C5 1.35(1) no
C4 C9 1.55(1) no
C4A C5A 1.37(1) no
C4A C9A 1.54(1) no
C5 H5 0.93(1) no
C5A H5A 0.93(1) no
C6 C7 1.43(1) no
C6 C8 1.49(1) no
C6A C7A 1.42(1) no
C6A C8A 1.49(1) no
C8 H8A 0.96(1) no
C8 H8B 0.96(1) no
C8 H8C 0.96(1) no
C8A H8A1 0.96(1) no
C8A H8A2 0.96(1) no
C8A H8A3 0.96(1) no
C9 H9A 0.97(1) no
C9 H9B 0.97(1) no
C9A H9A1 0.97(1) no
C9A H9A2 0.97(1) no

loop_
_geom_hbond_atom_site_label_D
_geom_hbond_atom_site_label_H
_geom_hbond_atom_site_label_A
_geom_hbond_distance_DH
_geom_hbond_distance_HA
_geom_hbond_distance_DA
_geom_hbond_angle_DHA
_geom_hbond_site_symmetry_A
O2A H2A1 O3W 0.820(.009) 2.030(.011) 2.751(.015) 146.5(0.7) 1_555
N1 H1B N6 0.860(.009) 2.643(.010) 3.372(.013) 143.3(0.6) 1_555
N1A H1A2 O1W 0.860(.009) 1.974(.008) 2.829(.012) 172.3(0.6) 1_555
N4 H4 O2W 0.860(.009) 1.929(.007) 2.774(.011) 167.2(0.6) 1_555
N1 H1A N2 0.860(7) 2.105(6) 2.963(*) 174.7(6) 2_565
N1A H1A1 N2A 0.860(7) 2.217(7) 3.076(*) 176.2(6) 2_655
N1A H1A1 O3W 0.860(.007) 2.729(.009) 3.013(.012) 100.9(0.6) 2_654
O2 H2B O4W 0.82(1) 2.78(2) 3.36(3) 129.4(9) 2_665
N4A H4A N6 0.86(1) 2.23(1) 3.02(2) 152.8(7) 1_554

loop_
_geom_torsion_atom_site_label_1
_geom_torsion_atom_site_label_2
_geom_torsion_atom_site_label_3
_geom_torsion_atom_site_label_4
_geom_torsion
_geom_torsion_publ_flag
S1A Co1 S1 C1 101.3(3) no
O1 Co1 S1 C1 -74(4) no
O1A Co1 S1 C1 -79.3(4) no
N3 Co1 S1 C1 9.4(4) no
N3A Co1 S1 C1 -172.1(4) no
S1 Co1 S1A C1A 98.4(4) no
O1 Co1 S1A C1A -81.8(4) no
O1A Co1 S1A C1A -68(4) no
N3 Co1 S1A C1A -175.1(4) no
N3A Co1 S1A C1A 8.1(4) no
S1 Co1 O1 C7 112(4) no
S1A Co1 O1 C7 -64.4(7) no
O1A Co1 O1 C7 116.2(7) no
N3 Co1 O1 C7 27.7(7) no
N3A Co1 O1 C7 -151.0(7) no
S1 Co1 O1A C7A -55.9(6) no
S1A Co1 O1A C7A 112(4) no
O1 Co1 O1A C7A 124.3(7) no
N3 Co1 O1A C7A -142.3(7) no
N3A Co1 O1A C7A 34.6(7) no
S1 Co1 N3 N2 -12.8(6) no
S1 Co1 N3 C2 165.7(8) no
S1A Co1 N3 N2 -105.5(6) no
S1A Co1 N3 C2 72.9(7) no
O1 Co1 N3 N2 164.4(6) no
O1 Co1 N3 C2 -17.1(8) no
O1A Co1 N3 N2 77.3(6) no
O1A Co1 N3 C2 -104.2(8) no
N3A Co1 N3 N2 -37(6) no
N3A Co1 N3 C2 141(5) no
S1 Co1 N3A N2A -105.7(6) no
S1 Co1 N3A C2A 73.6(8) no
S1A Co1 N3A N2A -12.8(6) no
S1A Co1 N3A C2A 166.5(8) no
O1 Co1 N3A N2A 77.2(7) no
O1 Co1 N3A C2A -103.5(8) no
O1A Co1 N3A N2A 164.3(6) no
O1A Co1 N3A C2A -16.4(8) no
N3 Co1 N3A N2A -80(5) no
N3 Co1 N3A C2A 98(5) no
C11 Fe1 C10 N5 -74(*) no
C12 Fe1 C10 N5 15(*) no
C10 Fe1 C11 N6 27(*) no
C12 Fe1 C11 N6 -59(*) no
C10 Fe1 C12 N7 -19(*) no
C11 Fe1 C12 N7 68(*) no
Co1 S1 C1 N1 171.9(8) no
Co1 S1 C1 N2 -7.8(8) no
Co1 S1A C1A N1A 175.3(8) no
Co1 S1A C1A N2A -5.2(9) no
Co1 O1 C7 C3 -22(1) no
Co1 O1 C7 C6 158.1(7) no
Co1 O1A C7A C3A -33(1) no
Co1 O1A C7A C6A 145.4(7) no
H2B O2 C9 C4 56(1) no
H2B O2 C9 H9A -62(2) no
H2B O2 C9 H9B 176(1) no
H2A1 O2A C9A C4A -61(1) no
H2A1 O2A C9A H9A1 178(1) no
H2A1 O2A C9A H9A2 59(1) no
H1A N1 C1 S1 -179.8(8) no
H1A N1 C1 N2 0(1) no
H1B N1 C1 S1 0(1) no
H1B N1 C1 N2 180.0(9) no
H1A1 N1A C1A S1A 179.5(8) no
H1A1 N1A C1A N2A 0(1) no
H1A2 N1A C1A S1A 0(1) no
H1A2 N1A C1A N2A 180.0(9) no
C1 N2 N3 Co1 11(1) no
C1 N2 N3 C2 -168.0(8) no
N3 N2 C1 S1 0(1) no
N3 N2 C1 N1 -179.8(8) no
C1A N2A N3A Co1 12(1) no
C1A N2A N3A C2A -167.2(8) no
N3A N2A C1A S1A -2(1) no
N3A N2A C1A N1A 176.5(8) no
Co1 N3 C2 C3 2(1) no
Co1 N3 C2 H2 -178.2(7) no
N2 N3 C2 C3 -179.6(9) no
N2 N3 C2 H2 0(1) no
Co1 N3A C2A C3A -4(1) no
Co1 N3A C2A H2A 174.9(7) no
N2A N3A C2A C3A 174.2(9) no
N2A N3A C2A H2A -5(1) no
C6 N4 C5 C4 -1(2) no
C6 N4 C5 H5 178(1) no
H4 N4 C5 C4 178(1) no
H4 N4 C5 H5 -1(2) no
C5 N4 C6 C7 1(1) no
C5 N4 C6 C8 -177(1) no
H4 N4 C6 C7 -179.1(9) no
H4 N4 C6 C8 2(1) no
C6A N4A C5A C4A 1(2) no
C6A N4A C5A H5A -178(1) no
H4A N4A C5A C4A -178(1) no
H4A N4A C5A H5A 1(2) no
C5A N4A C6A C7A -1(2) no
C5A N4A C6A C8A -178(1) no
H4A N4A C6A C7A 178.5(9) no
H4A N4A C6A C8A 1(1) no
N3 C2 C3 C4 -169(1) no
N3 C2 C3 C7 12(2) no
H2 C2 C3 C4 10(1) no
H2 C2 C3 C7 -168.2(9) no
N3A C2A C3A C4A -159(1) no
N3A C2A C3A C7A 17(2) no
H2A C2A C3A C4A 20(1) no
H2A C2A C3A C7A -162(1) no
C2 C3 C4 C5 -179(1) no
C2 C3 C4 C9 8(2) no
C7 C3 C4 C5 0(1) no
C7 C3 C4 C9 -172(1) no
C2 C3 C7 O1 0(2) no
C2 C3 C7 C6 179.0(9) no
C4 C3 C7 O1 -178.1(9) no
C4 C3 C7 C6 1(1) no
C2A C3A C4A C5A 174(1) no
C2A C3A C4A C9A -1(2) no
C7A C3A C4A C5A -3(2) no
C7A C3A C4A C9A -178(1) no
C2A C3A C7A O1A 5(2) no
C2A C3A C7A C6A -173.8(9) no
C4A C3A C7A O1A -177.4(9) no
C4A C3A C7A C6A 4(1) no
C3 C4 C5 N4 2(2) no
C3 C4 C5 H5 -177(1) no
C9 C4 C5 N4 174(1) no
C9 C4 C5 H5 -5(2) no
C3 C4 C9 O2 -72(1) no
C3 C4 C9 H9A 46(2) no
C3 C4 C9 H9B 167(1) no
C5 C4 C9 O2 115(1) no
C5 C4 C9 H9A -125(1) no
C5 C4 C9 H9B -4(2) no
C3A C4A C5A N4A 1(2) no
C3A C4A C5A H5A -178(1) no
C9A C4A C5A N4A 177(1) no
C9A C4A C5A H5A -2(2) no
C3A C4A C9A O2A -69(1) no
C3A C4A C9A H9A1 51(2) no
C3A C4A C9A H9A2 169(1) no
C5A C4A C9A O2A 114(1) no
C5A C4A C9A H9A1 -124(1) no
C5A C4A C9A H9A2 -5(2) no
N4 C6 C7 O1 178.4(9) no
N4 C6 C7 C3 0(1) no
C8 C6 C7 O1 -2(1) no
C8 C6 C7 C3 178.6(9) no
N4 C6 C8 H8A 0(1) no
N4 C6 C8 H8B -120(1) no
N4 C6 C8 H8C 119(1) no
C7 C6 C8 H8A -179.8(9) no
C7 C6 C8 H8B 60(1) no
C7 C6 C8 H8C -59(1) no
N4A C6A C7A O1A 179.8(8) no
N4A C6A C7A C3A 0(1) no
C8A C6A C7A O1A -2(1) no
C8A C6A C7A C3A 176(1) no
N4A C6A C8A H8A1 -2(1) no
N4A C6A C8A H8A2 -122(1) no
N4A C6A C8A H8A3 117(1) no
C7A C6A C8A H8A1 -179(1) no
C7A C6A C8A H8A2 60(1) no
C7A C6A C8A H8A3 -59(1) no
